data_7232672
loop_
_publ_author_name
'Li, Gang'
'Xu, Ke'
'Chen, Wen-Qi'
'Guo, Zhi-Hao'
'Liu, Yu-Tong'
'Qiao, Ya-Nan'
'Sun, Yong'
'Sun, Gang'
'Peng, Xiao-Ping'
'Lou, Hong-Xiang'

_publ_section_title
;
 Heptaketides from the endophytic fungus Pleosporales sp. F46 and their
 antifungal and cytotoxic activities
;
_journal_issue 23
_journal_name_full 'RSC Advances'
_journal_page_first 12913
_journal_paper_doi 10.1039/C9RA01956A
_journal_volume 9
_journal_year 2019
_chemical_formula_sum 'C1.67 H1.11 O0.56'
_chemical_formula_weight 30.03
_space_group_crystal_system orthorhombic
_space_group_IT_number 19
_space_group_name_Hall 'P 2ac 2ab'
_space_group_name_H-M_alt 'P 21 21 21'
_symmetry_space_group_name_Hall 'P 2ac 2ab'
_symmetry_space_group_name_H-M 'P 21 21 21'
_atom_sites_solution_hydrogens geom
_audit_creation_method SHELXL-2014/7
_audit_update_record
;
2018-10-24 deposited with the CCDC.    2019-04-15 downloaded from the CCDC.
;
_cell_angle_alpha 90
_cell_angle_beta 90
_cell_angle_gamma 90
_cell_formula_units_Z 36
_cell_length_a 3.8904(3)
_cell_length_b 17.2043(11)
_cell_length_c 18.0371(12)
_cell_measurement_temperature 296(2)
_cell_volume 1207.25(15)
_computing_structure_refinement 'SHELXL-2014/7 (Sheldrick, 2014)'
_diffrn_ambient_temperature 296(2)
_diffrn_measured_fraction_theta_full 1.000
_diffrn_measured_fraction_theta_max 1.000
_diffrn_radiation_type CuK\a
_diffrn_radiation_wavelength 1.54178
_diffrn_reflns_av_R_equivalents 0.0679
_diffrn_reflns_av_unetI/netI 0.0354
_diffrn_reflns_Laue_measured_fraction_full 1.000
_diffrn_reflns_Laue_measured_fraction_max 1.000
_diffrn_reflns_limit_h_max 4
_diffrn_reflns_limit_h_min -4
_diffrn_reflns_limit_k_max 20
_diffrn_reflns_limit_k_min -20
_diffrn_reflns_limit_l_max 21
_diffrn_reflns_limit_l_min -21
_diffrn_reflns_number 14865
_diffrn_reflns_point_group_measured_fraction_full 1.000
_diffrn_reflns_point_group_measured_fraction_max 1.000
_diffrn_reflns_theta_full 66.594
_diffrn_reflns_theta_max 66.594
_diffrn_reflns_theta_min 3.550
_exptl_absorpt_coefficient_mu 0.953
_exptl_crystal_density_diffrn 1.487
_exptl_crystal_F_000 560
_refine_diff_density_max 0.146
_refine_diff_density_min -0.267
_refine_diff_density_rms 0.048
_refine_ls_abs_structure_details
;
 Flack x determined using 624 quotients [(I+)-(I-)]/[(I+)+(I-)]
 (Parsons, Flack and Wagner, Acta Cryst. B69 (2013) 249-259).
;
_refine_ls_abs_structure_Flack 0.24(17)
_refine_ls_extinction_method none
_refine_ls_goodness_of_fit_ref 1.061
_refine_ls_hydrogen_treatment constr
_refine_ls_matrix_type full
_refine_ls_number_parameters 185
_refine_ls_number_reflns 2139
_refine_ls_number_restraints 0
_refine_ls_restrained_S_all 1.061
_refine_ls_R_factor_all 0.0508
_refine_ls_R_factor_gt 0.0402
_refine_ls_shift/su_max 0.000
_refine_ls_shift/su_mean 0.000
_refine_ls_structure_factor_coef Fsqd
_refine_ls_weighting_details 'w=1/[\s^2^(Fo^2^)+(0.0616P)^2^+0.0289P] where P=(Fo^2^+2Fc^2^)/3'
_refine_ls_weighting_scheme calc
_refine_ls_wR_factor_gt 0.0987
_refine_ls_wR_factor_ref 0.1053
_reflns_Friedel_coverage 0.637
_reflns_Friedel_fraction_full 1.000
_reflns_Friedel_fraction_max 1.000
_reflns_number_gt 1806
_reflns_number_total 2139
_reflns_threshold_expression 'I > 2\s(I)'
_cod_data_source_file c9ra01956a2.cif
_cod_data_source_block cu_20171002_0m_a
_cod_database_code 7232672
_shelx_shelxl_version_number 2014/7
_shelx_space_group_comment
;
The symmetry employed for this shelxl refinement is uniquely defined
by the following loop, which should always be used as a source of
symmetry information in preference to the above space-group names.
They are only intended as comments.
;

loop_
_space_group_symop_operation_xyz
'x, y, z'
'-x+1/2, -y, z+1/2'
'-x, y+1/2, -z+1/2'
'x+1/2, -y+1/2, -z'

loop_
_atom_site_label
_atom_site_type_symbol
_atom_site_fract_x
_atom_site_fract_y
_atom_site_fract_z
_atom_site_U_iso_or_equiv
_atom_site_adp_type
_atom_site_occupancy
_atom_site_site_symmetry_order
_atom_site_calc_flag
_atom_site_refinement_flags_posn
_atom_site_refinement_flags_adp
O001 O 0.4743(6) 0.27156(11) 0.38000(11) 0.0395(5) Uani 1 1 d . .
O002 O -0.1318(6) 0.54461(12) 0.37639(12) 0.0498(6) Uani 1 1 d . .
O003 O 0.1770(8) 0.34121(13) 0.09165(12) 0.0536(7) Uani 1 1 d . .
H003 H 0.2498 0.3064 0.0649 0.080 Uiso 1 1 calc R U
O004 O -0.1082(8) 0.47106(14) 0.12904(12) 0.0582(7) Uani 1 1 d . .
H004 H -0.0516 0.4359 0.1009 0.087 Uiso 1 1 calc R U
O005 O 0.4708(8) 0.21161(15) 0.05828(13) 0.0652(8) Uani 1 1 d . .
C006 C 0.1517(8) 0.38076(16) 0.21741(16) 0.0351(7) Uani 1 1 d . .
C007 C 0.3924(8) 0.29593(16) 0.30969(15) 0.0340(6) Uani 1 1 d . .
C008 C 0.2231(7) 0.36668(15) 0.29383(16) 0.0326(6) Uani 1 1 d . .
C009 C 0.1323(8) 0.42015(16) 0.34910(16) 0.0353(6) Uani 1 1 d . .
H009 H 0.1823 0.4102 0.3986 0.042 Uiso 1 1 calc R U
C00A C -0.0212(9) 0.45174(17) 0.19978(17) 0.0386(7) Uani 1 1 d . .
C00B C 0.4239(8) 0.25671(17) 0.18149(16) 0.0382(7) Uani 1 1 d . .
C00C C -0.0328(8) 0.48792(16) 0.32848(16) 0.0371(7) Uani 1 1 d . .
C00D C 0.2540(8) 0.32490(17) 0.16341(16) 0.0366(7) Uani 1 1 d . .
C00E C 0.4921(8) 0.24230(16) 0.25812(17) 0.0359(6) Uani 1 1 d . .
C00F C 0.6469(8) 0.18040(17) 0.29942(18) 0.0428(7) Uani 1 1 d . .
H00F H 0.7417 0.1351 0.2801 0.051 Uiso 1 1 calc R U
C00G C -0.1116(8) 0.50284(16) 0.25436(16) 0.0400(7) Uani 1 1 d . .
H00G H -0.2274 0.5483 0.2419 0.048 Uiso 1 1 calc R U
C00H C 0.6296(8) 0.20002(18) 0.37091(18) 0.0435(7) Uani 1 1 d . .
C00I C 0.5299(9) 0.2031(2) 0.12495(18) 0.0484(8) Uani 1 1 d . .
H00I H 0.6510 0.1591 0.1396 0.058 Uiso 1 1 calc R U
C00J C -0.0446(11) 0.5356(2) 0.45277(19) 0.0561(9) Uani 1 1 d . .
H00A H -0.1580 0.4905 0.4723 0.084 Uiso 1 1 calc R U
H00B H -0.1169 0.5808 0.4798 0.084 Uiso 1 1 calc R U
H00C H 0.1996 0.5295 0.4575 0.084 Uiso 1 1 calc R U
C00K C 0.7407(11) 0.1604(2) 0.4401(2) 0.0609(10) Uani 1 1 d . .
H00D H 0.8378 0.1107 0.4280 0.091 Uiso 1 1 calc R U
H00E H 0.5460 0.1533 0.4721 0.091 Uiso 1 1 calc R U
H00H H 0.9101 0.1916 0.4648 0.091 Uiso 1 1 calc R U

loop_
_atom_site_aniso_label
_atom_site_aniso_U_11
_atom_site_aniso_U_22
_atom_site_aniso_U_33
_atom_site_aniso_U_23
_atom_site_aniso_U_13
_atom_site_aniso_U_12
O001 0.0474(12) 0.0361(10) 0.0351(11) 0.0021(8) -0.0011(9) 0.0026(8)
O002 0.0608(15) 0.0396(11) 0.0489(13) -0.0074(10) -0.0006(12) 0.0081(10)
O003 0.0773(18) 0.0543(13) 0.0292(11) -0.0034(10) -0.0014(12) -0.0056(12)
O004 0.0783(18) 0.0579(15) 0.0385(13) 0.0097(10) -0.0148(13) 0.0040(13)
O005 0.089(2) 0.0657(15) 0.0409(14) -0.0156(12) 0.0152(14) -0.0087(14)
C006 0.0369(15) 0.0348(15) 0.0336(15) 0.0011(11) -0.0008(12) -0.0077(11)
C007 0.0374(15) 0.0335(13) 0.0312(14) -0.0001(11) 0.0015(12) -0.0046(12)
C008 0.0320(14) 0.0328(13) 0.0329(15) 0.0007(11) -0.0005(11) -0.0066(11)
C009 0.0399(15) 0.0353(14) 0.0308(14) -0.0006(11) -0.0008(12) -0.0029(12)
C00A 0.0419(16) 0.0367(14) 0.0372(15) 0.0063(12) -0.0041(13) -0.0066(13)
C00B 0.0414(17) 0.0389(15) 0.0343(16) -0.0061(12) 0.0052(12) -0.0095(12)
C00C 0.0377(16) 0.0324(14) 0.0413(16) -0.0031(12) 0.0032(13) -0.0038(12)
C00D 0.0436(15) 0.0390(15) 0.0274(14) 0.0007(11) -0.0006(12) -0.0122(13)
C00E 0.0326(14) 0.0347(14) 0.0404(16) -0.0018(11) 0.0018(13) -0.0065(12)
C00F 0.0387(16) 0.0347(15) 0.055(2) -0.0056(13) 0.0011(15) 0.0009(12)
C00G 0.0384(16) 0.0334(14) 0.0481(18) 0.0043(13) -0.0033(14) -0.0011(12)
C00H 0.0433(16) 0.0346(14) 0.0527(19) 0.0044(13) -0.0037(15) -0.0003(13)
C00I 0.053(2) 0.0491(17) 0.0431(19) -0.0101(15) 0.0077(16) -0.0069(16)
C00J 0.066(2) 0.0544(19) 0.048(2) -0.0117(15) 0.0009(17) 0.0103(17)
C00K 0.064(2) 0.058(2) 0.060(2) 0.0148(18) -0.010(2) 0.0120(18)

loop_
_atom_type_symbol
_atom_type_description
_atom_type_scat_dispersion_real
_atom_type_scat_dispersion_imag
_atom_type_scat_source
C C 0.0181 0.0091 'International Tables Vol C Tables 4.2.6.8 and 6.1.1.4'
H H 0.0000 0.0000 'International Tables Vol C Tables 4.2.6.8 and 6.1.1.4'
O O 0.0492 0.0322 'International Tables Vol C Tables 4.2.6.8 and 6.1.1.4'

loop_
_geom_angle_atom_site_label_1
_geom_angle_atom_site_label_2
_geom_angle_atom_site_label_3
_geom_angle
C007 O001 C00H 105.3(2)
C00C O002 C00J 117.9(3)
C00D O003 H003 109.5
C00A O004 H004 109.5
C00D C006 C008 119.4(3)
C00D C006 C00A 123.7(3)
C008 C006 C00A 116.8(3)
C00E C007 O001 110.9(3)
C00E C007 C008 125.2(3)
O001 C007 C008 123.9(2)
C009 C008 C007 122.6(3)
C009 C008 C006 121.8(3)
C007 C008 C006 115.6(2)
C00C C009 C008 118.6(3)
C00C C009 H009 120.7
C008 C009 H009 120.7
O004 C00A C00G 117.0(3)
O004 C00A C006 122.3(3)
C00G C00A C006 120.7(3)
C00D C00B C00E 117.6(3)
C00D C00B C00I 120.9(3)
C00E C00B C00I 121.5(3)
O002 C00C C009 124.5(3)
O002 C00C C00G 114.5(3)
C009 C00C C00G 121.0(3)
O003 C00D C00B 120.3(3)
O003 C00D C006 116.8(3)
C00B C00D C006 122.9(3)
C007 C00E C00B 119.2(3)
C007 C00E C00F 105.5(3)
C00B C00E C00F 135.2(3)
C00H C00F C00E 107.0(3)
C00H C00F H00F 126.5
C00E C00F H00F 126.5
C00A C00G C00C 121.0(3)
C00A C00G H00G 119.5
C00C C00G H00G 119.5
C00F C00H O001 111.2(3)
C00F C00H C00K 132.9(3)
O001 C00H C00K 115.9(3)
O005 C00I C00B 124.3(3)
O005 C00I H00I 117.9
C00B C00I H00I 117.9
O002 C00J H00A 109.5
O002 C00J H00B 109.5
H00A C00J H00B 109.5
O002 C00J H00C 109.5
H00A C00J H00C 109.5
H00B C00J H00C 109.5
C00H C00K H00D 109.5
C00H C00K H00E 109.5
H00D C00K H00E 109.5
C00H C00K H00H 109.5
H00D C00K H00H 109.5
H00E C00K H00H 109.5

loop_
_geom_bond_atom_site_label_1
_geom_bond_atom_site_label_2
_geom_bond_distance
O001 C007 1.373(3)
O001 C00H 1.381(4)
O002 C00C 1.359(3)
O002 C00J 1.427(4)
O003 C00D 1.358(4)
O003 H003 0.8200
O004 C00A 1.361(4)
O004 H004 0.8200
O005 C00I 1.233(4)
C006 C00D 1.425(4)
C006 C008 1.427(4)
C006 C00A 1.430(4)
C007 C00E 1.366(4)
C007 C008 1.413(4)
C008 C009 1.402(4)
C009 C00C 1.382(4)
C009 H009 0.9300
C00A C00G 1.366(4)
C00B C00D 1.385(4)
C00B C00E 1.429(4)
C00B C00I 1.436(4)
C00C C00G 1.395(4)
C00E C00F 1.432(4)
C00F C00H 1.335(4)
C00F H00F 0.9300
C00G H00G 0.9300
C00H C00K 1.486(5)
C00I H00I 0.9300
C00J H00A 0.9600
C00J H00B 0.9600
C00J H00C 0.9600
C00K H00D 0.9600
C00K H00E 0.9600
C00K H00H 0.9600

loop_
_geom_torsion_atom_site_label_1
_geom_torsion_atom_site_label_2
_geom_torsion_atom_site_label_3
_geom_torsion_atom_site_label_4
_geom_torsion
C00H O001 C007 C00E -0.1(3)
C00H O001 C007 C008 179.0(3)
C00E C007 C008 C009 -178.9(3)
O001 C007 C008 C009 2.2(4)
C00E C007 C008 C006 0.7(4)
O001 C007 C008 C006 -178.3(3)
C00D C006 C008 C009 179.1(3)
C00A C006 C008 C009 -0.8(4)
C00D C006 C008 C007 -0.4(4)
C00A C006 C008 C007 179.7(3)
C007 C008 C009 C00C 180.0(3)
C006 C008 C009 C00C 0.5(4)
C00D C006 C00A O004 1.2(5)
C008 C006 C00A O004 -178.9(3)
C00D C006 C00A C00G -179.9(3)
C008 C006 C00A C00G 0.0(4)
C00J O002 C00C C009 3.3(5)
C00J O002 C00C C00G -176.8(3)
C008 C009 C00C O002 -179.4(3)
C008 C009 C00C C00G 0.6(4)
C00E C00B C00D O003 -178.9(3)
C00I C00B C00D O003 1.7(4)
C00E C00B C00D C006 1.0(4)
C00I C00B C00D C006 -178.4(3)
C008 C006 C00D O003 179.5(3)
C00A C006 C00D O003 -0.6(4)
C008 C006 C00D C00B -0.4(4)
C00A C006 C00D C00B 179.5(3)
O001 C007 C00E C00B 179.0(3)
C008 C007 C00E C00B -0.1(5)
O001 C007 C00E C00F -0.1(3)
C008 C007 C00E C00F -179.2(3)
C00D C00B C00E C007 -0.8(4)
C00I C00B C00E C007 178.6(3)
C00D C00B C00E C00F 178.0(3)
C00I C00B C00E C00F -2.6(5)
C007 C00E C00F C00H 0.3(4)
C00B C00E C00F C00H -178.6(3)
O004 C00A C00G C00C -180.0(3)
C006 C00A C00G C00C 1.1(5)
O002 C00C C00G C00A 178.6(3)
C009 C00C C00G C00A -1.4(5)
C00E C00F C00H O001 -0.4(4)
C00E C00F C00H C00K 179.3(4)
C007 O001 C00H C00F 0.3(3)
C007 O001 C00H C00K -179.4(3)
C00D C00B C00I O005 -2.5(5)
C00E C00B C00I O005 178.2(3)
